data_1554178
loop_
_publ_author_name
'Coward, Daniel L.'
'Lake, Benjamin R. M.'
'Poli, Rinaldo'
'Shaver, Michael P.'

_publ_section_title
;
 Radically Initiated Group Transfer Polymerization of Methacrylates by
 Titanium Amino-Phenolate Complexes
;
_journal_issue 9
_journal_name_full Macromolecules
_journal_page_first 3252
_journal_paper_doi 10.1021/acs.macromol.9b00182
_journal_volume 52
_journal_year 2019
_chemical_formula_moiety 'C49 H74 N O4 Ti'
_chemical_formula_sum 'C49 H74 N O4 Ti'
_chemical_formula_weight 788.99
_space_group_crystal_system triclinic
_space_group_IT_number 2
_space_group_name_Hall '-P 1'
_space_group_name_H-M_alt 'P -1'
_atom_sites_solution_hydrogens geom
_atom_sites_solution_primary dual
_audit_creation_date 2017-05-03
_audit_creation_method
;
Olex2 1.2
(compiled 2017.03.28 svn.r3405 for OlexSys, GUI svn.r5335)
;
_cell_angle_alpha 91.943(2)
_cell_angle_beta 100.093(2)
_cell_angle_gamma 96.4710(10)
_cell_formula_units_Z 2
_cell_length_a 10.3781(2)
_cell_length_b 11.0454(2)
_cell_length_c 20.6189(5)
_cell_measurement_reflns_used 15282
_cell_measurement_temperature 120.01(10)
_cell_measurement_theta_max 75.7420
_cell_measurement_theta_min 4.4500
_cell_volume 2308.67(8)
_computing_cell_refinement 'CrysAlisPro 1.171.38.46 (Rigaku OD, 2015)'
_computing_data_collection 'CrysAlisPro 1.171.38.46 (Rigaku OD, 2015)'
_computing_data_reduction 'CrysAlisPro 1.171.38.46 (Rigaku OD, 2015)'
_computing_molecular_graphics 'Olex2 (Dolomanov et al., 2009)'
_computing_publication_material 'Olex2 (Dolomanov et al., 2009)'
_computing_structure_refinement 'ShelXL (Sheldrick, 2015)'
_computing_structure_solution 'ShelXT (Sheldrick, 2015)'
_diffrn_ambient_environment N~2~
_diffrn_ambient_temperature 120.01(10)
_diffrn_detector 'CCD plate'
_diffrn_detector_area_resol_mean 5.1574
_diffrn_detector_type Atlas
_diffrn_measured_fraction_theta_full 1.000
_diffrn_measured_fraction_theta_max 0.980
_diffrn_measurement_details
;
List of Runs (angles in degrees, time in seconds):

  # Type    Start    End  Width  t~exp~   \w     \q     \k     \f   Frames
--------------------------------------------------------------------------
  1  \w    -68.00  29.00   1.00   10.00    --  -41.42  57.00 -30.00   97
  2  \w    -68.00  29.00   1.00   10.00    --  -41.42  57.00-180.00   97
  3  \w   -112.00 -15.00   1.00   10.00    --  -41.42 -57.00  30.00   97
  4  \w    -32.00  73.00   1.00   10.00    --   41.42 -77.00 -90.00  105
  5  \w    -32.00  73.00   1.00   10.00    --   41.42 -77.00 150.00  105
  6  \w     57.00 128.00   1.00   10.00    --   41.42 178.00  60.00   71
  7  \w     30.00 109.00   1.00   30.00    --  111.00 -94.00 -90.00   79
  8  \w     87.00 178.00   1.00   30.00    --  111.00  45.00 -60.00   91
  9  \w     94.00 178.00   1.00   30.00    --  111.00 125.00 120.00   84
 10  \w     39.00 121.00   1.00   30.00    --  111.00-125.00 150.00   82
 11  \w     37.00 142.00   1.00   30.00    --  111.00 -77.00 -60.00  105
 12  \w     87.00 178.00   1.00   30.00    --  111.00  45.00  90.00   91
 13  \w     94.00 178.00   1.00   30.00    --  111.00 125.00 -30.00   84
 14  \w     83.00 178.00   1.00   30.00    --  111.00  61.00 120.00   95
 15  \w     87.00 178.00   1.00   30.00    --  111.00  30.00-180.00   91
 16  \w     41.00 139.00   1.00   30.00    --  111.00 -61.00  60.00   98
 17  \w     39.00 121.00   1.00   30.00    --  111.00-125.00  60.00   82
 18  \w     30.00 109.00   1.00   30.00    --  111.00 -94.00-180.00   79
 19  \w     80.00 178.00   1.00   30.00    --  111.00  77.00  30.00   98
 20  \w   -128.00 -35.00   1.00   10.00    --  -41.42-178.00 -90.00   93
 21  \w   -112.00 -65.00   1.00   10.00    --  -41.42-137.00 -47.00   47
 22  \w   -115.00 -10.00   1.00   10.00    --  -41.42 -77.00-120.00  105
 23  \w   -112.00 -15.00   1.00   10.00    --  -41.42 -57.00 -60.00   97
 24  \w   -112.00 -15.00   1.00   10.00    --  -41.42 -57.00 120.00   97
 25  \w     87.00 178.00   1.00   30.00    --  111.00  45.00   0.00   91
 26  \w     83.00 178.00   1.00   30.00    --  111.00  61.00  90.00   95
 27  \w     87.00 178.00   1.00   30.00    --  111.00  45.00-120.00   91
 28  \w     80.00 178.00   1.00   30.00    --  111.00  77.00   0.00   98
 29  \w     87.00 178.00   1.00   30.00    --  111.00  45.00 -30.00   91
 30  \w     87.00 178.00   1.00   30.00    --  111.00  45.00 -90.00   91
 31  \w     83.00 178.00   1.00   30.00    --  111.00  61.00  60.00   95
 32  \w     83.00 178.00   1.00   30.00    --  111.00  61.00-150.00   95
 33  \w     83.00 178.00   1.00   30.00    --  111.00  61.00-180.00   95
 34  \w     80.00 178.00   1.00   30.00    --  111.00  77.00-180.00   98
 35  \w   -115.00 -10.00   1.00   10.00    --  -41.42 -77.00 150.00  105
;
_diffrn_measurement_device 'four-circle diffractometer'
_diffrn_measurement_device_type 'SuperNova, Dual, Cu at zero, Atlas'
_diffrn_measurement_method '\w scans'
_diffrn_orient_matrix_type 'CrysAlisPro convention (1999,Acta A55,543-557)'
_diffrn_orient_matrix_UB_11 0.0327150000
_diffrn_orient_matrix_UB_12 -0.0295478000
_diffrn_orient_matrix_UB_13 0.0731130000
_diffrn_orient_matrix_UB_21 0.0227813000
_diffrn_orient_matrix_UB_22 -0.1300788000
_diffrn_orient_matrix_UB_23 -0.0207362000
_diffrn_orient_matrix_UB_31 0.1465595000
_diffrn_orient_matrix_UB_32 0.0443812000
_diffrn_orient_matrix_UB_33 0.0011057000
_diffrn_radiation_monochromator mirror
_diffrn_radiation_probe x-ray
_diffrn_radiation_type CuK\a
_diffrn_radiation_wavelength 1.54184
_diffrn_reflns_av_R_equivalents 0.0703
_diffrn_reflns_av_unetI/netI 0.0432
_diffrn_reflns_Laue_measured_fraction_full 1.000
_diffrn_reflns_Laue_measured_fraction_max 0.980
_diffrn_reflns_limit_h_max 12
_diffrn_reflns_limit_h_min -11
_diffrn_reflns_limit_k_max 13
_diffrn_reflns_limit_k_min -13
_diffrn_reflns_limit_l_max 25
_diffrn_reflns_limit_l_min -25
_diffrn_reflns_number 44555
_diffrn_reflns_point_group_measured_fraction_full 1.000
_diffrn_reflns_point_group_measured_fraction_max 0.980
_diffrn_reflns_theta_full 67.684
_diffrn_reflns_theta_max 76.395
_diffrn_reflns_theta_min 4.034
_diffrn_source 'micro-focus sealed X-ray tube'
_diffrn_source_type 'SuperNova (Cu) X-ray Source'
_exptl_absorpt_coefficient_mu 1.884
_exptl_absorpt_correction_T_max 1.000
_exptl_absorpt_correction_T_min 0.653
_exptl_absorpt_correction_type gaussian
_exptl_absorpt_process_details
;
CrysAlisPro 1.171.38.46 (Rigaku Oxford Diffraction, 2015)
Numerical absorption correction based on gaussian integration over
			a multifaceted crystal model
Empirical absorption correction using spherical harmonics,
 implemented in SCALE3 ABSPACK scaling algorithm.
;
_exptl_crystal_colour colourless
_exptl_crystal_colour_primary colourless
_exptl_crystal_density_diffrn 1.135
_exptl_crystal_description plate
_exptl_crystal_F_000 858
_exptl_crystal_size_max 0.263
_exptl_crystal_size_mid 0.105
_exptl_crystal_size_min 0.033
_refine_diff_density_max 0.755
_refine_diff_density_min -0.624
_refine_diff_density_rms 0.063
_refine_ls_extinction_method none
_refine_ls_goodness_of_fit_ref 1.087
_refine_ls_hydrogen_treatment constr
_refine_ls_matrix_type full
_refine_ls_number_parameters 711
_refine_ls_number_reflns 9466
_refine_ls_number_restraints 14
_refine_ls_restrained_S_all 1.089
_refine_ls_R_factor_all 0.0761
_refine_ls_R_factor_gt 0.0680
_refine_ls_shift/su_max 0.000
_refine_ls_shift/su_mean 0.000
_refine_ls_structure_factor_coef Fsqd
_refine_ls_weighting_details 'w=1/[\s^2^(Fo^2^)+(0.0958P)^2^+1.5545P] where P=(Fo^2^+2Fc^2^)/3'
_refine_ls_weighting_scheme calc
_refine_ls_wR_factor_gt 0.1763
_refine_ls_wR_factor_ref 0.1830
_reflns_Friedel_coverage 0.000
_reflns_number_gt 8262
_reflns_number_total 9466
_reflns_threshold_expression 'I > 2\s(I)'
_cod_data_source_file ma9b00182_si_006.cif
_cod_data_source_block Complex6
_cod_database_code 1554178
_shelx_shelxl_version_number 2014/7
_chemical_oxdiff_formula 'C50 H75 N1 O3 Ti1'
_chemical_oxdiff_usercomment '@ 120 K BRML425'
_shelx_space_group_comment
;
The symmetry employed for this shelxl refinement is uniquely defined
by the following loop, which should always be used as a source of
symmetry information in preference to the above space-group names.
They are only intended as comments.
;
_reflns_odcompleteness_completeness 99.98
_reflns_odcompleteness_iscentric 1
_reflns_odcompleteness_theta 68.13
_olex2_refinement_description
;
1. Fixed Uiso
 At 1.2 times of:
  All C(H) groups, All C(H,H) groups
 At 1.5 times of:
  All C(H,H,H) groups
2. Restrained distances
 C2-C1 \\sim C2A-C1A
 with sigma of 0.02
 C3-C2A \\sim C3-C2
 with sigma of 0.02
 C5A-C4A \\sim C5-C4
 with sigma of 0.02
 C4A-C3 \\sim C4-C3
 with sigma of 0.02
 C4-C11 \\sim C4A-C11
 with sigma of 0.02
 C7-C2A \\sim C7-C2
 with sigma of 0.02
 C35-C34 \\sim C35A-C34A
 with sigma of 0.02
 C34A-C33 \\sim C34-C33
 with sigma of 0.02
 C41-C34 \\sim C41-C34A
 with sigma of 0.02
 C32-C31A \\sim C32-C31
 with sigma of 0.02
 C20-C19 \\sim C20A-C19A
 with sigma of 0.02
 C19-C18 \\sim C19A-C18
 with sigma of 0.02
 C26-C19 \\sim C26-C19A
 with sigma of 0.02
 C17-C16 \\sim C17-C16A
 with sigma of 0.02
3. Uiso/Uaniso restraints and constraints
Uanis(C19) = Uanis(C19A)
4. Others
 Sof(O1A)=Sof(O2A)=Sof(O3A)=Sof(C1A)=Sof(C2A)=Sof(H3B)=Sof(C4A)=Sof(C5A)=
 Sof(H5A)=Sof(C6A)=Sof(C15A)=Sof(H15C)=Sof(H15D)=Sof(C16A)=Sof(H18A)=Sof(C19A)=
 Sof(C20A)=Sof(H20A)=Sof(C21A)=Sof(C30A)=Sof(H30C)=Sof(H30D)=Sof(C31A)=
 Sof(H33A)=Sof(C34A)=Sof(C35A)=Sof(H35A)=Sof(C36A)=Sof(C45A)=Sof(H45C)=
 Sof(H45D)=1-FVAR(1)
 Sof(O1)=Sof(O2)=Sof(O3)=Sof(C1)=Sof(C2)=Sof(H3A)=Sof(C4)=Sof(C5)=Sof(H5)=
 Sof(C6)=Sof(C15)=Sof(H15A)=Sof(H15B)=Sof(C16)=Sof(H18)=Sof(C19)=Sof(C20)=
 Sof(H20)=Sof(C21)=Sof(C30)=Sof(H30A)=Sof(H30B)=Sof(C31)=Sof(H33)=Sof(C34)=
 Sof(C35)=Sof(H35)=Sof(C36)=Sof(C45)=Sof(H45A)=Sof(H45B)=FVAR(1)
 Sof(C12A)=Sof(H12D)=Sof(H12E)=Sof(H12F)=Sof(C13A)=Sof(H13D)=Sof(H13E)=
 Sof(H13F)=Sof(C14A)=Sof(H14D)=Sof(H14E)=Sof(H14F)=1-FVAR(2)
 Sof(C12)=Sof(H12A)=Sof(H12B)=Sof(H12C)=Sof(C13)=Sof(H13A)=Sof(H13B)=Sof(H13C)=
 Sof(C14)=Sof(H14A)=Sof(H14B)=Sof(H14C)=FVAR(2)
5.a Secondary CH2 refined with riding coordinates:
 C15(H15A,H15B), C15A(H15C,H15D), C30(H30A,H30B), C30A(H30C,H30D), C45(H45A,
 H45B), C45A(H45C,H45D), C46(H46A,H46B), C47(H47A,H47B), C48(H48A,H48B),
 C49(H49A,H49B)
5.b Aromatic/amide H refined with riding coordinates:
 C3(H3A), C3(H3B), C5(H5), C5A(H5A), C18(H18), C18(H18A), C20(H20), C20A(H20A),
  C33(H33), C33(H33A), C35(H35), C35A(H35A)
5.c Idealised Me refined as rotating group:
 C8(H8A,H8B,H8C), C9(H9A,H9B,H9C), C10(H10A,H10B,H10C), C12(H12A,H12B,H12C),
 C12A(H12D,H12E,H12F), C13(H13A,H13B,H13C), C13A(H13D,H13E,H13F), C14(H14A,H14B,
 H14C), C14A(H14D,H14E,H14F), C23(H23A,H23B,H23C), C24(H24A,H24B,H24C),
 C25(H25A,H25B,H25C), C27(H27A,H27B,H27C), C28(H28A,H28B,H28C), C29(H29A,H29B,
 H29C), C38(H38A,H38B,H38C), C39(H39A,H39B,H39C), C40(H40A,H40B,H40C), C42(H42A,
 H42B,H42C), C43(H43A,H43B,H43C), C44(H44A,H44B,H44C)
;
_olex2_submission_special_instructions 'No special instructions were received'
_oxdiff_exptl_absorpt_empirical_details
;
Empirical correction (ABSPACK) includes:
- Absorption correction using spherical harmonics
- Frame scaling
;
_oxdiff_exptl_absorpt_empirical_full_max 1.270
_oxdiff_exptl_absorpt_empirical_full_min 0.815

loop_
_space_group_symop_operation_xyz
'x, y, z'
'-x, -y, -z'

loop_
_atom_site_label
_atom_site_type_symbol
_atom_site_fract_x
_atom_site_fract_y
_atom_site_fract_z
_atom_site_U_iso_or_equiv
_atom_site_adp_type
_atom_site_occupancy
_atom_site_site_symmetry_order
_atom_site_calc_flag
_atom_site_refinement_flags_posn
_atom_site_refinement_flags_occupancy
_atom_site_disorder_assembly
_atom_site_disorder_group
Ti1 Ti 0.61633(4) 0.52106(4) 0.78254(2) 0.02660(13) Uani 1 1 d . . . .
O1 O 0.5655(3) 0.6834(2) 0.80050(18) 0.0278(7) Uani 0.610(3) 1 d . P A 1
O1A O 0.5863(4) 0.6753(4) 0.7600(3) 0.0267(10) Uani 0.390(3) 1 d . P A 2
O2 O 0.6011(3) 0.4027(3) 0.84732(16) 0.0259(6) Uani 0.610(3) 1 d . P A 1
O2A O 0.5773(5) 0.4560(5) 0.8603(2) 0.0288(11) Uani 0.390(3) 1 d . P A 2
O3 O 0.6693(3) 0.4667(3) 0.70833(14) 0.0280(6) Uani 0.610(3) 1 d . P A 1
O3A O 0.6721(4) 0.3975(5) 0.7240(2) 0.0298(10) Uani 0.390(3) 1 d . P A 2
O4 O 0.81424(17) 0.57682(16) 0.83199(10) 0.0369(4) Uani 1 1 d . . . .
N1 N 0.41281(19) 0.46224(17) 0.73414(10) 0.0249(4) Uani 1 1 d . . . .
C1 C 0.4640(4) 0.7434(3) 0.7729(3) 0.0242(8) Uani 0.610(3) 1 d D P A 1
C1A C 0.4806(6) 0.7336(5) 0.7363(4) 0.0240(13) Uani 0.390(3) 1 d D P A 2
C2 C 0.4746(7) 0.8691(7) 0.7647(5) 0.024(2) Uani 0.610(3) 1 d D P A 1
C2A C 0.4863(11) 0.8626(10) 0.7493(9) 0.025(4) Uani 0.390(3) 1 d D P A 2
C3 C 0.3688(2) 0.9175(2) 0.72844(13) 0.0297(5) Uani 1 1 d D . . .
H3A H 0.3810 0.9996 0.7196 0.036 Uiso 0.610(3) 1 calc R P A 1
H3B H 0.3635 0.9977 0.7419 0.036 Uiso 0.390(3) 1 calc R P A 2
C4 C 0.2448(6) 0.8522(6) 0.7040(4) 0.0262(19) Uani 0.610(3) 1 d D P A 1
C4A C 0.2601(10) 0.8480(10) 0.6868(7) 0.028(3) Uani 0.390(3) 1 d D P A 2
C5 C 0.2359(4) 0.7289(3) 0.7158(2) 0.0264(8) Uani 0.610(3) 1 d D P A 1
H5 H 0.1565 0.6805 0.7002 0.032 Uiso 0.610(3) 1 calc R P A 1
C5A C 0.2571(6) 0.7221(5) 0.6736(4) 0.0255(13) Uani 0.390(3) 1 d D P A 2
H5A H 0.1823 0.6768 0.6492 0.031 Uiso 0.390(3) 1 calc R P A 2
C6 C 0.3403(4) 0.6744(3) 0.74972(19) 0.0243(8) Uani 0.610(3) 1 d . P A 1
C6A C 0.3681(6) 0.6663(5) 0.6978(3) 0.0244(13) Uani 0.390(3) 1 d . P A 2
C7 C 0.6068(2) 0.9467(2) 0.79032(12) 0.0281(5) Uani 1 1 d D . . .
C8 C 0.6471(3) 0.9188(3) 0.86316(15) 0.0460(7) Uani 1 1 d . . . .
H8A H 0.6579 0.8339 0.8662 0.069 Uiso 1 1 calc GR . . .
H8B H 0.5798 0.9377 0.8871 0.069 Uiso 1 1 calc GR . . .
H8C H 0.7288 0.9673 0.8817 0.069 Uiso 1 1 calc GR . . .
C9 C 0.7160(2) 0.9247(2) 0.75184(13) 0.0321(5) Uani 1 1 d . . . .
H9A H 0.7201 0.8386 0.7466 0.048 Uiso 1 1 calc GR . . .
H9B H 0.7990 0.9638 0.7756 0.048 Uiso 1 1 calc GR . . .
H9C H 0.6976 0.9578 0.7092 0.048 Uiso 1 1 calc GR . . .
C10 C 0.5919(3) 1.0834(2) 0.78821(15) 0.0379(6) Uani 1 1 d . . . .
H10A H 0.6732 1.1301 0.8089 0.057 Uiso 1 1 calc GR . . .
H10B H 0.5228 1.1010 0.8113 0.057 Uiso 1 1 calc GR . . .
H10C H 0.5702 1.1046 0.7432 0.057 Uiso 1 1 calc GR . . .
C11 C 0.1343(3) 0.9103(2) 0.66164(14) 0.0340(6) Uani 1 1 d D . . .
C12 C 0.1636(4) 1.0485(4) 0.6609(3) 0.0469(12) Uani 0.718(6) 1 d . P A 1
H12A H 0.1830 1.0831 0.7054 0.070 Uiso 0.718(6) 1 calc GR P A 1
H12B H 0.0883 1.0809 0.6371 0.070 Uiso 0.718(6) 1 calc GR P A 1
H12C H 0.2381 1.0686 0.6398 0.070 Uiso 0.718(6) 1 calc GR P A 1
C12A C 0.0888(12) 0.9847(12) 0.7210(7) 0.058(4) Uani 0.282(6) 1 d . P A 2
H12D H 0.0795 0.9317 0.7563 0.088 Uiso 0.282(6) 1 calc GR P A 2
H12E H 0.0060 1.0138 0.7050 0.088 Uiso 0.282(6) 1 calc GR P A 2
H12F H 0.1541 1.0527 0.7369 0.088 Uiso 0.282(6) 1 calc GR P A 2
C13 C 0.1039(5) 0.8585(5) 0.5886(3) 0.0560(13) Uani 0.718(6) 1 d . P A 1
H13A H 0.1801 0.8775 0.5686 0.084 Uiso 0.718(6) 1 calc GR P A 1
H13B H 0.0311 0.8944 0.5649 0.084 Uiso 0.718(6) 1 calc GR P A 1
H13C H 0.0820 0.7715 0.5875 0.084 Uiso 0.718(6) 1 calc GR P A 1
C13A C 0.1741(12) 0.9952(12) 0.6134(7) 0.053(3) Uani 0.282(6) 1 d . P A 2
H13D H 0.2460 1.0534 0.6348 0.080 Uiso 0.282(6) 1 calc GR P A 2
H13E H 0.1009 1.0373 0.5955 0.080 Uiso 0.282(6) 1 calc GR P A 2
H13F H 0.2013 0.9505 0.5785 0.080 Uiso 0.282(6) 1 calc GR P A 2
C14 C 0.0121(4) 0.8778(5) 0.6910(2) 0.0490(12) Uani 0.718(6) 1 d . P A 1
H14A H -0.0098 0.7907 0.6883 0.074 Uiso 0.718(6) 1 calc GR P A 1
H14B H -0.0598 0.9147 0.6671 0.074 Uiso 0.718(6) 1 calc GR P A 1
H14C H 0.0284 0.9072 0.7364 0.074 Uiso 0.718(6) 1 calc GR P A 1
C14A C 0.0131(11) 0.8184(11) 0.6335(8) 0.059(4) Uani 0.282(6) 1 d . P A 2
H14D H 0.0328 0.7687 0.5982 0.088 Uiso 0.282(6) 1 calc GR P A 2
H14E H -0.0600 0.8617 0.6170 0.088 Uiso 0.282(6) 1 calc GR P A 2
H14F H -0.0092 0.7674 0.6677 0.088 Uiso 0.282(6) 1 calc GR P A 2
C15 C 0.3219(4) 0.5410(3) 0.76384(19) 0.0233(8) Uani 0.610(3) 1 d . P A 1
H15A H 0.2310 0.5084 0.7468 0.028 Uiso 0.610(3) 1 calc R P A 1
H15B H 0.3371 0.5340 0.8113 0.028 Uiso 0.610(3) 1 calc R P A 1
C15A C 0.3715(7) 0.5364(6) 0.6764(3) 0.0249(13) Uani 0.390(3) 1 d . P A 2
H15C H 0.4327 0.5328 0.6460 0.030 Uiso 0.390(3) 1 calc R P A 2
H15D H 0.2847 0.5022 0.6533 0.030 Uiso 0.390(3) 1 calc R P A 2
C16 C 0.4945(5) 0.3398(5) 0.8657(3) 0.0239(11) Uani 0.610(3) 1 d D P A 1
C16A C 0.4753(8) 0.3822(7) 0.8758(4) 0.0217(15) Uani 0.390(3) 1 d D P A 2
C17 C 0.4959(2) 0.3072(2) 0.93191(12) 0.0272(5) Uani 1 1 d D . . .
C18 C 0.3827(2) 0.2406(2) 0.94592(12) 0.0287(5) Uani 1 1 d D . . .
H18 H 0.3874 0.2087 0.9873 0.034 Uiso 0.610(3) 1 calc R P A 1
H18A H 0.3887 0.2034 0.9860 0.034 Uiso 0.390(3) 1 calc R P A 2
C19 C 0.263(2) 0.219(6) 0.9023(18) 0.029(3) Uani 0.610(3) 1 d D P A 1
C19A C 0.261(3) 0.226(10) 0.903(3) 0.029(3) Uani 0.390(3) 1 d D P A 2
C20 C 0.2647(5) 0.2522(5) 0.8380(2) 0.0263(10) Uani 0.610(3) 1 d D P A 1
H20 H 0.1881 0.2352 0.8066 0.032 Uiso 0.610(3) 1 calc R P A 1
C20A C 0.2430(7) 0.2991(7) 0.8491(4) 0.0252(15) Uani 0.390(3) 1 d D P A 2
H20A H 0.1611 0.2952 0.8217 0.030 Uiso 0.390(3) 1 calc R P A 2
C21 C 0.3780(4) 0.3110(4) 0.81923(19) 0.0246(8) Uani 0.610(3) 1 d . P A 1
C21A C 0.3497(6) 0.3774(6) 0.8365(3) 0.0228(12) Uani 0.390(3) 1 d . P A 2
C22 C 0.6258(2) 0.3232(2) 0.98203(12) 0.0295(5) Uani 1 1 d . . . .
C23 C 0.7272(3) 0.2559(3) 0.95489(15) 0.0399(6) Uani 1 1 d . . . .
H23A H 0.6977 0.1700 0.9505 0.060 Uiso 1 1 calc GR . . .
H23B H 0.8103 0.2705 0.9846 0.060 Uiso 1 1 calc GR . . .
H23C H 0.7374 0.2849 0.9125 0.060 Uiso 1 1 calc GR . . .
C24 C 0.6079(3) 0.2694(4) 1.04816(15) 0.0564(9) Uani 1 1 d . . . .
H24A H 0.5418 0.3077 1.0656 0.085 Uiso 1 1 calc GR . . .
H24B H 0.6899 0.2836 1.0788 0.085 Uiso 1 1 calc GR . . .
H24C H 0.5809 0.1832 1.0414 0.085 Uiso 1 1 calc GR . . .
C25 C 0.6789(3) 0.4590(3) 0.99642(16) 0.0428(7) Uani 1 1 d . . . .
H25A H 0.6881 0.4961 0.9558 0.064 Uiso 1 1 calc GR . . .
H25B H 0.7633 0.4662 1.0251 0.064 Uiso 1 1 calc GR . . .
H25C H 0.6185 0.4992 1.0174 0.064 Uiso 1 1 calc GR . . .
C26 C 0.1428(3) 0.1505(3) 0.92432(15) 0.0399(6) Uani 1 1 d D . . .
C27 C 0.1732(4) 0.0226(3) 0.9401(3) 0.0771(14) Uani 1 1 d . . . .
H27A H 0.1901 -0.0187 0.9012 0.116 Uiso 1 1 calc GR . . .
H27B H 0.0993 -0.0215 0.9546 0.116 Uiso 1 1 calc GR . . .
H27C H 0.2496 0.0270 0.9743 0.116 Uiso 1 1 calc GR . . .
C28 C 0.1145(3) 0.2163(4) 0.98727(18) 0.0623(10) Uani 1 1 d . . . .
H28A H 0.1922 0.2247 1.0209 0.093 Uiso 1 1 calc GR . . .
H28B H 0.0438 0.1693 1.0029 0.093 Uiso 1 1 calc GR . . .
H28C H 0.0902 0.2957 0.9769 0.093 Uiso 1 1 calc GR . . .
C29 C 0.0182(3) 0.1446(3) 0.87208(17) 0.0487(8) Uani 1 1 d . . . .
H29A H -0.0017 0.2258 0.8632 0.073 Uiso 1 1 calc GR . . .
H29B H -0.0540 0.1001 0.8879 0.073 Uiso 1 1 calc GR . . .
H29C H 0.0318 0.1041 0.8323 0.073 Uiso 1 1 calc GR . . .
C30 C 0.3767(4) 0.3365(3) 0.7482(2) 0.0239(8) Uani 0.610(3) 1 d . P A 1
H30A H 0.4365 0.2869 0.7316 0.029 Uiso 0.610(3) 1 calc R P A 1
H30B H 0.2889 0.3100 0.7237 0.029 Uiso 0.610(3) 1 calc R P A 1
C30A C 0.3263(6) 0.4616(5) 0.7816(3) 0.0236(12) Uani 0.390(3) 1 d . P A 2
H30C H 0.2365 0.4406 0.7582 0.028 Uiso 0.390(3) 1 calc R P A 2
H30D H 0.3328 0.5439 0.8009 0.028 Uiso 0.390(3) 1 calc R P A 2
C31 C 0.6129(4) 0.4050(5) 0.6502(2) 0.0274(8) Uani 0.610(3) 1 d D P A 1
C31A C 0.6170(6) 0.3412(7) 0.6636(3) 0.0255(13) Uani 0.390(3) 1 d D P A 2
C32 C 0.6888(3) 0.3316(3) 0.61392(14) 0.0366(6) Uani 1 1 d D . . .
C33 C 0.6222(3) 0.2770(2) 0.55325(13) 0.0340(5) Uani 1 1 d D . . .
H33 H 0.6693 0.2364 0.5268 0.041 Uiso 0.610(3) 1 calc R P A 1
H33A H 0.6729 0.2612 0.5217 0.041 Uiso 0.390(3) 1 calc R P A 2
C34 C 0.4870(7) 0.2813(7) 0.5307(3) 0.0295(18) Uani 0.610(3) 1 d D P A 1
C34A C 0.4874(11) 0.2447(11) 0.5361(5) 0.034(3) Uani 0.390(3) 1 d D P A 2
C35 C 0.4138(4) 0.3436(4) 0.5690(2) 0.0305(9) Uani 0.610(3) 1 d D P A 1
H35 H 0.3235 0.3431 0.5551 0.037 Uiso 0.610(3) 1 calc R P A 1
C35A C 0.4177(6) 0.2659(6) 0.5867(3) 0.0273(13) Uani 0.390(3) 1 d D P A 2
H35A H 0.3262 0.2494 0.5779 0.033 Uiso 0.390(3) 1 calc R P A 2
C36 C 0.4760(4) 0.4059(4) 0.62755(19) 0.0274(8) Uani 0.610(3) 1 d . P A 1
C36A C 0.4794(6) 0.3107(5) 0.6492(3) 0.0252(13) Uani 0.390(3) 1 d . P A 2
C37 C 0.8396(3) 0.3379(2) 0.63375(14) 0.0341(5) Uani 1 1 d . . . .
C38 C 0.8736(4) 0.2720(3) 0.69772(18) 0.0581(9) Uani 1 1 d . . . .
H38A H 0.8400 0.3114 0.7324 0.087 Uiso 1 1 calc GR . . .
H38B H 0.9676 0.2749 0.7097 0.087 Uiso 1 1 calc GR . . .
H38C H 0.8345 0.1885 0.6911 0.087 Uiso 1 1 calc GR . . .
C39 C 0.9024(3) 0.4714(3) 0.64445(16) 0.0420(6) Uani 1 1 d . . . .
H39A H 0.8862 0.5112 0.6037 0.063 Uiso 1 1 calc GR . . .
H39B H 0.9957 0.4741 0.6594 0.063 Uiso 1 1 calc GR . . .
H39C H 0.8645 0.5122 0.6770 0.063 Uiso 1 1 calc GR . . .
C40 C 0.9007(3) 0.2769(4) 0.58072(18) 0.0562(9) Uani 1 1 d . . . .
H40A H 0.8666 0.1920 0.5748 0.084 Uiso 1 1 calc GR . . .
H40B H 0.9947 0.2848 0.5942 0.084 Uiso 1 1 calc GR . . .
H40C H 0.8790 0.3156 0.5399 0.084 Uiso 1 1 calc GR . . .
C41 C 0.4149(3) 0.2144(3) 0.46493(14) 0.0407(6) Uani 1 1 d D . . .
C42 C 0.5113(4) 0.1732(5) 0.42351(19) 0.0839(16) Uani 1 1 d . . . .
H42A H 0.5768 0.2402 0.4202 0.126 Uiso 1 1 calc GR . . .
H42B H 0.4645 0.1457 0.3802 0.126 Uiso 1 1 calc GR . . .
H42C H 0.5533 0.1075 0.4440 0.126 Uiso 1 1 calc GR . . .
C43 C 0.3146(5) 0.1069(4) 0.4721(2) 0.0790(14) Uani 1 1 d . . . .
H43A H 0.3587 0.0447 0.4950 0.118 Uiso 1 1 calc GR . . .
H43B H 0.2701 0.0746 0.4292 0.118 Uiso 1 1 calc GR . . .
H43C H 0.2514 0.1334 0.4967 0.118 Uiso 1 1 calc GR . . .
C44 C 0.3422(4) 0.3095(4) 0.4268(2) 0.0681(10) Uani 1 1 d . . . .
H44A H 0.2772 0.3350 0.4504 0.102 Uiso 1 1 calc GR . . .
H44B H 0.2997 0.2748 0.3840 0.102 Uiso 1 1 calc GR . . .
H44C H 0.4039 0.3787 0.4218 0.102 Uiso 1 1 calc GR . . .
C45 C 0.3986(4) 0.4846(5) 0.6639(2) 0.0277(9) Uani 0.610(3) 1 d . P A 1
H45A H 0.4280 0.5698 0.6590 0.033 Uiso 0.610(3) 1 calc R P A 1
H45B H 0.3060 0.4691 0.6439 0.033 Uiso 0.610(3) 1 calc R P A 1
C45A C 0.4004(6) 0.3263(5) 0.7032(3) 0.0242(13) Uani 0.390(3) 1 d . P A 2
H45C H 0.4286 0.2734 0.7382 0.029 Uiso 0.390(3) 1 calc R P A 2
H45D H 0.3082 0.2995 0.6855 0.029 Uiso 0.390(3) 1 calc R P A 2
C46 C 0.8990(3) 0.4894(3) 0.86236(16) 0.0448(7) Uani 1 1 d . . . .
H46A H 0.8649 0.4067 0.8457 0.054 Uiso 1 1 calc R . . .
H46B H 0.9065 0.4941 0.9100 0.054 Uiso 1 1 calc R . . .
C47 C 1.0297(3) 0.5278(3) 0.84274(17) 0.0466(7) Uani 1 1 d . . . .
H47A H 1.1015 0.5003 0.8732 0.056 Uiso 1 1 calc R . . .
H47B H 1.0317 0.4966 0.7984 0.056 Uiso 1 1 calc R . . .
C48 C 1.0368(3) 0.6638(3) 0.84643(19) 0.0519(8) Uani 1 1 d . . . .
H48A H 1.0977 0.7002 0.8199 0.062 Uiso 1 1 calc R . . .
H48B H 1.0637 0.6967 0.8916 0.062 Uiso 1 1 calc R . . .
C49 C 0.8956(3) 0.6855(3) 0.81884(18) 0.0453(7) Uani 1 1 d . . . .
H49A H 0.8728 0.7573 0.8406 0.054 Uiso 1 1 calc R . . .
H49B H 0.8846 0.6967 0.7718 0.054 Uiso 1 1 calc R . . .

loop_
_atom_site_aniso_label
_atom_site_aniso_U_11
_atom_site_aniso_U_22
_atom_site_aniso_U_33
_atom_site_aniso_U_23
_atom_site_aniso_U_13
_atom_site_aniso_U_12
Ti1 0.0147(2) 0.0243(2) 0.0399(2) 0.00593(16) 0.00198(16) 0.00196(15)
O1 0.0177(14) 0.0236(13) 0.0402(18) 0.0050(12) -0.0001(12) 0.0024(10)
O1A 0.018(2) 0.019(2) 0.042(3) 0.0023(18) 0.0015(19) 0.0060(16)
O2 0.0162(15) 0.0232(16) 0.0375(16) 0.0030(13) 0.0032(11) 0.0010(12)
O2A 0.020(2) 0.026(3) 0.037(3) 0.000(2) -0.0011(19) -0.003(2)
O3 0.0171(14) 0.0338(18) 0.0331(14) -0.0026(13) 0.0051(11) 0.0036(12)
O3A 0.018(2) 0.024(2) 0.046(3) 0.003(2) 0.0013(18) 0.0018(18)
O4 0.0201(9) 0.0303(9) 0.0584(12) 0.0090(8) 0.0017(8) 0.0007(7)
N1 0.0182(9) 0.0217(9) 0.0353(10) 0.0057(7) 0.0056(8) 0.0028(7)
C1 0.0176(19) 0.0225(19) 0.033(2) 0.0020(16) 0.0045(17) 0.0048(14)
C1A 0.014(3) 0.016(3) 0.042(4) 0.002(2) 0.006(3) 0.002(2)
C2 0.016(3) 0.020(2) 0.038(5) 0.001(2) 0.013(3) 0.0009(18)
C2A 0.017(4) 0.019(4) 0.042(8) 0.007(4) 0.013(4) 0.005(3)
C3 0.0243(12) 0.0190(10) 0.0464(14) 0.0058(9) 0.0058(10) 0.0044(9)
C4 0.014(3) 0.022(2) 0.046(4) 0.004(2) 0.011(3) 0.0070(19)
C4A 0.013(4) 0.024(4) 0.057(8) 0.010(4) 0.020(4) 0.012(3)
C5 0.0179(18) 0.0203(18) 0.041(2) 0.0011(15) 0.0040(17) 0.0027(14)
C5A 0.016(3) 0.021(3) 0.039(4) 0.002(2) 0.004(3) 0.001(2)
C6 0.0191(18) 0.0168(16) 0.037(2) 0.0005(13) 0.0053(15) 0.0020(13)
C6A 0.019(3) 0.016(3) 0.037(3) 0.000(2) 0.003(2) 0.004(2)
C7 0.0221(12) 0.0233(11) 0.0379(12) 0.0014(9) 0.0037(9) 0.0016(9)
C8 0.0343(15) 0.0645(19) 0.0428(15) 0.0164(13) 0.0092(12) 0.0132(14)
C9 0.0241(12) 0.0298(12) 0.0408(13) -0.0020(10) 0.0041(10) -0.0002(9)
C10 0.0344(14) 0.0255(12) 0.0507(15) -0.0050(10) -0.0007(12) 0.0052(10)
C11 0.0210(12) 0.0255(12) 0.0560(16) 0.0068(10) 0.0040(11) 0.0082(9)
C12 0.036(2) 0.0280(19) 0.073(3) 0.0097(19) -0.005(2) 0.0119(16)
C12A 0.034(6) 0.065(8) 0.083(9) -0.002(6) 0.020(6) 0.024(6)
C13 0.038(2) 0.065(3) 0.063(3) -0.016(2) 0.005(2) 0.009(2)
C13A 0.038(6) 0.059(7) 0.065(8) 0.029(6) 0.006(5) 0.012(5)
C14 0.025(2) 0.061(3) 0.063(3) 0.024(2) 0.0075(18) 0.0107(18)
C14A 0.028(6) 0.045(6) 0.100(11) 0.015(6) -0.005(6) 0.011(5)
C15 0.0152(17) 0.018(2) 0.0377(19) 0.0025(15) 0.0074(14) 0.0028(13)
C15A 0.021(3) 0.015(3) 0.037(3) 0.006(3) 0.001(3) 0.000(2)
C16 0.016(2) 0.016(2) 0.041(3) 0.0002(19) 0.0047(17) 0.0041(18)
C16A 0.014(3) 0.018(4) 0.032(3) 0.000(3) 0.003(2) -0.001(3)
C17 0.0199(11) 0.0252(11) 0.0347(12) 0.0004(9) -0.0007(9) 0.0039(9)
C18 0.0232(12) 0.0276(11) 0.0353(12) 0.0065(9) 0.0033(9) 0.0047(9)
C19 0.0216(13) 0.024(7) 0.0399(16) 0.006(3) 0.0026(13) -0.001(2)
C19A 0.0216(13) 0.024(7) 0.0399(16) 0.006(3) 0.0026(13) -0.001(2)
C20 0.019(2) 0.018(2) 0.040(2) 0.0025(18) 0.0000(17) 0.0040(18)
C20A 0.016(3) 0.022(4) 0.036(4) 0.006(3) 0.000(3) 0.003(3)
C21 0.0223(19) 0.0197(19) 0.0314(19) 0.0013(15) 0.0029(15) 0.0038(15)
C21A 0.019(3) 0.019(3) 0.029(3) 0.000(2) 0.000(2) 0.004(2)
C22 0.0194(11) 0.0337(12) 0.0339(12) 0.0001(9) -0.0006(9) 0.0063(9)
C23 0.0247(13) 0.0387(14) 0.0568(17) -0.0032(12) 0.0059(12) 0.0102(11)
C24 0.0252(14) 0.101(3) 0.0407(16) 0.0212(16) -0.0029(12) 0.0059(16)
C25 0.0255(13) 0.0389(14) 0.0582(17) -0.0173(12) -0.0044(12) 0.0041(11)
C26 0.0226(13) 0.0394(14) 0.0555(16) 0.0192(12) 0.0038(11) -0.0057(11)
C27 0.044(2) 0.0450(19) 0.140(4) 0.045(2) 0.009(2) -0.0037(16)
C28 0.0327(17) 0.097(3) 0.056(2) 0.0130(19) 0.0109(14) -0.0026(18)
C29 0.0267(14) 0.0513(17) 0.0631(19) 0.0156(14) 0.0019(13) -0.0113(13)
C30 0.0201(18) 0.0158(16) 0.034(2) 0.0003(13) 0.0015(15) 0.0014(13)
C30A 0.019(3) 0.020(3) 0.033(3) 0.002(2) 0.003(2) 0.008(2)
C31 0.021(2) 0.026(2) 0.035(2) 0.0052(17) 0.0057(15) 0.0014(17)
C31A 0.017(3) 0.020(3) 0.037(3) 0.003(3) 0.000(2) 0.001(2)
C32 0.0212(12) 0.0495(15) 0.0390(13) -0.0001(11) 0.0083(10) 0.0005(11)
C33 0.0292(13) 0.0367(13) 0.0376(13) 0.0043(10) 0.0090(10) 0.0054(10)
C34 0.028(3) 0.025(4) 0.034(3) 0.001(2) 0.0036(19) 0.000(2)
C34A 0.037(5) 0.025(7) 0.039(5) 0.003(4) 0.010(3) -0.001(4)
C35 0.022(2) 0.033(2) 0.037(2) 0.0062(17) 0.0042(16) 0.0049(16)
C35A 0.018(3) 0.025(3) 0.039(3) 0.001(3) 0.003(2) 0.004(2)
C36 0.0210(19) 0.0295(19) 0.0331(19) 0.0076(15) 0.0057(15) 0.0054(15)
C36A 0.023(3) 0.015(2) 0.040(3) 0.005(2) 0.010(2) 0.004(2)
C37 0.0233(12) 0.0348(13) 0.0447(14) 0.0041(10) 0.0055(10) 0.0064(10)
C38 0.060(2) 0.0454(17) 0.0587(19) 0.0137(14) -0.0146(16) -0.0005(16)
C39 0.0273(14) 0.0398(15) 0.0586(17) 0.0065(12) 0.0071(12) 0.0026(11)
C40 0.0302(15) 0.074(2) 0.064(2) -0.0170(17) 0.0019(14) 0.0209(15)
C41 0.0349(15) 0.0505(16) 0.0351(13) -0.0008(11) 0.0010(11) 0.0075(12)
C42 0.055(2) 0.145(5) 0.048(2) -0.038(2) -0.0088(17) 0.038(3)
C43 0.075(3) 0.069(3) 0.073(3) 0.016(2) -0.022(2) -0.023(2)
C44 0.060(2) 0.061(2) 0.081(3) 0.0174(19) -0.001(2) 0.0152(19)
C45 0.020(2) 0.029(2) 0.034(2) 0.0075(18) 0.0020(16) 0.0045(18)
C45A 0.023(3) 0.012(2) 0.038(4) 0.000(2) 0.008(2) 0.002(2)
C46 0.0236(13) 0.0528(17) 0.0579(18) 0.0152(14) 0.0011(12) 0.0102(12)
C47 0.0217(13) 0.0615(19) 0.0562(17) 0.0067(14) 0.0028(12) 0.0091(13)
C48 0.0241(14) 0.0556(19) 0.071(2) 0.0033(15) 0.0011(14) -0.0025(13)
C49 0.0261(14) 0.0340(14) 0.071(2) 0.0044(13) 0.0013(13) -0.0044(11)

loop_
_atom_type_symbol
_atom_type_description
_atom_type_scat_dispersion_real
_atom_type_scat_dispersion_imag
_atom_type_scat_source
C C 0.0181 0.0091 'International Tables Vol C Tables 4.2.6.8 and 6.1.1.4'
H H 0.0000 0.0000 'International Tables Vol C Tables 4.2.6.8 and 6.1.1.4'
N N 0.0311 0.0180 'International Tables Vol C Tables 4.2.6.8 and 6.1.1.4'
O O 0.0492 0.0322 'International Tables Vol C Tables 4.2.6.8 and 6.1.1.4'
Ti Ti 0.2191 1.8069 'International Tables Vol C Tables 4.2.6.8 and 6.1.1.4'

loop_
_exptl_crystal_face_index_h
_exptl_crystal_face_index_k
_exptl_crystal_face_index_l
_exptl_crystal_face_perp_dist
0 5 1 0.0530
0 -5 -1 0.0545
5 -3 -3 0.0951
-5 4 3 0.1062
-5 -4 1 0.1029
0 0 -1 0.0164
0 0 1 0.0164
0 -4 5 0.0374
0 4 -5 0.0374

loop_
_geom_angle_atom_site_label_1
_geom_angle_atom_site_label_2
_geom_angle_atom_site_label_3
_geom_angle
O1 Ti1 O4 91.21(10)
O1 Ti1 N1 88.91(10)
O1A Ti1 O2A 122.6(3)
O1A Ti1 O3A 124.8(2)
O1A Ti1 O4 93.87(14)
O1A Ti1 N1 86.86(14)
O2 Ti1 O1 117.57(15)
O2 Ti1 O4 88.45(10)
O2 Ti1 N1 90.28(10)
O2A Ti1 O3A 112.2(2)
O2A Ti1 O4 89.40(15)
O2A Ti1 N1 89.23(15)
O3 Ti1 O1 127.07(16)
O3 Ti1 O2 115.29(16)
O3 Ti1 O4 92.88(11)
O3 Ti1 N1 88.14(10)
O3A Ti1 O4 92.73(14)
O3A Ti1 N1 87.80(14)
O4 Ti1 N1 178.63(8)
C1 O1 Ti1 133.2(3)
C1A O1A Ti1 137.1(4)
C16 O2 Ti1 131.8(3)
C16A O2A Ti1 134.6(4)
C31 O3 Ti1 137.4(3)
C31A O3A Ti1 133.9(4)
C46 O4 Ti1 121.84(17)
C49 O4 Ti1 124.84(16)
C49 O4 C46 109.3(2)
C15 N1 Ti1 108.31(18)
C15A N1 Ti1 111.7(3)
C15A N1 C45A 104.4(4)
C30 N1 Ti1 109.28(18)
C30 N1 C15 107.7(2)
C30 N1 C45 114.5(3)
C30A N1 Ti1 110.1(3)
C30A N1 C15A 113.1(4)
C30A N1 C45A 107.2(3)
C45 N1 Ti1 109.3(2)
C45 N1 C15 107.5(3)
C45A N1 Ti1 110.0(2)
O1 C1 C2 124.2(4)
O1 C1 C6 118.1(3)
C2 C1 C6 117.7(4)
O1A C1A C2A 119.7(6)
O1A C1A C6A 119.2(5)
C6A C1A C2A 121.0(6)
C1 C2 C7 119.0(5)
C3 C2 C1 118.8(5)
C3 C2 C7 122.0(6)
C1A C2A C7 125.4(8)
C3 C2A C1A 117.5(8)
C3 C2A C7 116.9(7)
C2 C3 H3A 117.5
C2 C3 C4 125.0(5)
C2A C3 H3B 120.4
C4 C3 H3A 117.5
C4A C3 C2A 119.2(6)
C4A C3 H3B 120.4
C3 C4 C11 122.2(5)
C5 C4 C3 114.4(5)
C5 C4 C11 123.1(5)
C3 C4A C11 118.9(7)
C5A C4A C3 121.8(8)
C5A C4A C11 119.0(8)
C4 C5 H5 118.5
C4 C5 C6 123.0(4)
C6 C5 H5 118.5
C4A C5A H5A 120.6
C6A C5A C4A 118.7(6)
C6A C5A H5A 120.6
C1 C6 C15 119.0(3)
C5 C6 C1 120.7(3)
C5 C6 C15 120.3(3)
C1A C6A C15A 120.1(5)
C5A C6A C1A 121.0(5)
C5A C6A C15A 118.6(5)
C2 C7 C8 106.6(5)
C2 C7 C10 110.9(3)
C8 C7 C2A 116.5(7)
C9 C7 C2 114.4(4)
C9 C7 C2A 101.4(6)
C9 C7 C8 110.6(2)
C9 C7 C10 106.8(2)
C10 C7 C2A 113.7(4)
C10 C7 C8 107.4(2)
C7 C8 H8A 109.5
C7 C8 H8B 109.5
C7 C8 H8C 109.5
H8A C8 H8B 109.5
H8A C8 H8C 109.5
H8B C8 H8C 109.5
C7 C9 H9A 109.5
C7 C9 H9B 109.5
C7 C9 H9C 109.5
H9A C9 H9B 109.5
H9A C9 H9C 109.5
H9B C9 H9C 109.5
C7 C10 H10A 109.5
C7 C10 H10B 109.5
C7 C10 H10C 109.5
H10A C10 H10B 109.5
H10A C10 H10C 109.5
H10B C10 H10C 109.5
C4 C11 C13 112.8(4)
C4A C11 C12A 111.6(7)
C12 C11 C4 112.9(4)
C12 C11 C13 107.6(3)
C13A C11 C4A 104.6(7)
C13A C11 C12A 109.9(8)
C13A C11 C14A 113.7(8)
C14 C11 C4 106.1(4)
C14 C11 C12 109.8(3)
C14 C11 C13 107.6(3)
C14A C11 C4A 113.1(6)
C14A C11 C12A 104.2(8)
C11 C12 H12A 109.5
C11 C12 H12B 109.5
C11 C12 H12C 109.5
H12A C12 H12B 109.5
H12A C12 H12C 109.5
H12B C12 H12C 109.5
C11 C12A H12D 109.5
C11 C12A H12E 109.5
C11 C12A H12F 109.5
H12D C12A H12E 109.5
H12D C12A H12F 109.5
H12E C12A H12F 109.5
C11 C13 H13A 109.5
C11 C13 H13B 109.5
C11 C13 H13C 109.5
H13A C13 H13B 109.5
H13A C13 H13C 109.5
H13B C13 H13C 109.5
C11 C13A H13D 109.5
C11 C13A H13E 109.5
C11 C13A H13F 109.5
H13D C13A H13E 109.5
H13D C13A H13F 109.5
H13E C13A H13F 109.5
C11 C14 H14A 109.5
C11 C14 H14B 109.5
C11 C14 H14C 109.5
H14A C14 H14B 109.5
H14A C14 H14C 109.5
H14B C14 H14C 109.5
C11 C14A H14D 109.5
C11 C14A H14E 109.5
C11 C14A H14F 109.5
H14D C14A H14E 109.5
H14D C14A H14F 109.5
H14E C14A H14F 109.5
N1 C15 H15A 108.6
N1 C15 H15B 108.6
C6 C15 N1 114.7(3)
C6 C15 H15A 108.6
C6 C15 H15B 108.6
H15A C15 H15B 107.6
N1 C15A H15C 109.4
N1 C15A H15D 109.4
C6A C15A N1 111.2(5)
C6A C15A H15C 109.4
C6A C15A H15D 109.4
H15C C15A H15D 108.0
O2 C16 C17 121.5(4)
O2 C16 C21 119.6(4)
C21 C16 C17 118.9(4)
O2A C16A C17 120.2(6)
O2A C16A C21A 119.7(6)
C21A C16A C17 120.1(6)
C16 C17 C22 120.2(3)
C16A C17 C22 121.8(4)
C18 C17 C16 117.5(3)
C18 C17 C16A 115.4(4)
C18 C17 C22 121.3(2)
C17 C18 H18 117.7
C17 C18 H18A 118.1
C17 C18 C19A 123.9(5)
C19 C18 C17 124.5(4)
C19 C18 H18 117.7
C19A C18 H18A 118.1
C18 C19 C26 120.1(9)
C20 C19 C18 116.0(10)
C20 C19 C26 123.7(10)
C18 C19A C26 119.0(8)
C20A C19A C18 118.8(18)
C20A C19A C26 121.1(18)
C19 C20 H20 119.0
C19 C20 C21 122.0(5)
C21 C20 H20 119.0
C19A C20A H20A 120.4
C21A C20A C19A 119.1(7)
C21A C20A H20A 120.4
C16 C21 C30 119.9(4)
C20 C21 C16 120.4(4)
C20 C21 C30 119.6(4)
C16A C21A C30A 120.0(6)
C20A C21A C16A 121.6(6)
C20A C21A C30A 118.3(5)
C17 C22 C24 111.6(2)
C17 C22 C25 111.1(2)
C23 C22 C17 109.2(2)
C23 C22 C24 107.6(2)
C23 C22 C25 109.8(2)
C25 C22 C24 107.4(3)
C22 C23 H23A 109.5
C22 C23 H23B 109.5
C22 C23 H23C 109.5
H23A C23 H23B 109.5
H23A C23 H23C 109.5
H23B C23 H23C 109.5
C22 C24 H24A 109.5
C22 C24 H24B 109.5
C22 C24 H24C 109.5
H24A C24 H24B 109.5
H24A C24 H24C 109.5
H24B C24 H24C 109.5
C22 C25 H25A 109.5
C22 C25 H25B 109.5
C22 C25 H25C 109.5
H25A C25 H25B 109.5
H25A C25 H25C 109.5
H25B C25 H25C 109.5
C19 C26 C28 110(3)
C19A C26 C28 107(4)
C27 C26 C19 108(3)
C27 C26 C19A 111(4)
C27 C26 C28 109.1(3)
C27 C26 C29 109.9(3)
C29 C26 C19 112.6(4)
C29 C26 C19A 111.9(5)
C29 C26 C28 107.0(3)
C26 C27 H27A 109.5
C26 C27 H27B 109.5
C26 C27 H27C 109.5
H27A C27 H27B 109.5
H27A C27 H27C 109.5
H27B C27 H27C 109.5
C26 C28 H28A 109.5
C26 C28 H28B 109.5
C26 C28 H28C 109.5
H28A C28 H28B 109.5
H28A C28 H28C 109.5
H28B C28 H28C 109.5
C26 C29 H29A 109.5
C26 C29 H29B 109.5
C26 C29 H29C 109.5
H29A C29 H29B 109.5
H29A C29 H29C 109.5
H29B C29 H29C 109.5
N1 C30 C21 116.5(3)
N1 C30 H30A 108.2
N1 C30 H30B 108.2
C21 C30 H30A 108.2
C21 C30 H30B 108.2
H30A C30 H30B 107.3
N1 C30A C21A 116.8(4)
N1 C30A H30C 108.1
N1 C30A H30D 108.1
C21A C30A H30C 108.1
C21A C30A H30D 108.1
H30C C30A H30D 107.3
O3 C31 C32 121.2(3)
O3 C31 C36 118.4(4)
C36 C31 C32 120.2(3)
O3A C31A C32 121.8(5)
O3A C31A C36A 118.2(5)
C32 C31A C36A 119.2(5)
C31 C32 C37 121.2(3)
C31A C32 C33 117.5(3)
C31A C32 C37 117.7(3)
C33 C32 C31 116.1(3)
C33 C32 C37 121.3(2)
C32 C33 H33 118.7
C32 C33 H33A 117.2
C32 C33 C34 122.6(4)
C34 C33 H33 118.7
C34A C33 C32 125.6(5)
C34A C33 H33A 117.2
C33 C34 C41 121.3(5)
C35 C34 C33 120.0(5)
C35 C34 C41 118.7(5)
C33 C34A C35A 114.3(8)
C33 C34A C41 123.7(8)
C35A C34A C41 120.8(8)
C34 C35 H35 120.0
C36 C35 C34 120.0(4)
C36 C35 H35 120.0
C34A C35A H35A 118.7
C36A C35A C34A 122.5(7)
C36A C35A H35A 118.7
C31 C36 C45 120.1(4)
C35 C36 C31 120.6(4)
C35 C36 C45 119.0(4)
C31A C36A C45A 119.0(6)
C35A C36A C31A 120.4(6)
C35A C36A C45A 120.6(5)
C38 C37 C32 109.4(3)
C39 C37 C32 110.3(2)
C39 C37 C38 109.4(2)
C40 C37 C32 111.9(2)
C40 C37 C38 108.0(3)
C40 C37 C39 107.8(3)
C37 C38 H38A 109.5
C37 C38 H38B 109.5
C37 C38 H38C 109.5
H38A C38 H38B 109.5
H38A C38 H38C 109.5
H38B C38 H38C 109.5
C37 C39 H39A 109.5
C37 C39 H39B 109.5
C37 C39 H39C 109.5
H39A C39 H39B 109.5
H39A C39 H39C 109.5
H39B C39 H39C 109.5
C37 C40 H40A 109.5
C37 C40 H40B 109.5
C37 C40 H40C 109.5
H40A C40 H40B 109.5
H40A C40 H40C 109.5
H40B C40 H40C 109.5
C42 C41 C34 111.8(4)
C42 C41 C34A 109.2(5)
C42 C41 C44 107.0(3)
C43 C41 C34 114.9(4)
C43 C41 C34A 102.8(5)
C43 C41 C42 109.2(4)
C43 C41 C44 108.0(3)
C44 C41 C34 105.5(4)
C44 C41 C34A 120.3(5)
C41 C42 H42A 109.5
C41 C42 H42B 109.5
C41 C42 H42C 109.5
H42A C42 H42B 109.5
H42A C42 H42C 109.5
H42B C42 H42C 109.5
C41 C43 H43A 109.5
C41 C43 H43B 109.5
C41 C43 H43C 109.5
H43A C43 H43B 109.5
H43A C43 H43C 109.5
H43B C43 H43C 109.5
C41 C44 H44A 109.5
C41 C44 H44B 109.5
C41 C44 H44C 109.5
H44A C44 H44B 109.5
H44A C44 H44C 109.5
H44B C44 H44C 109.5
N1 C45 C36 113.0(3)
N1 C45 H45A 109.0
N1 C45 H45B 109.0
C36 C45 H45A 109.0
C36 C45 H45B 109.0
H45A C45 H45B 107.8
N1 C45A H45C 108.6
N1 C45A H45D 108.6
C36A C45A N1 114.7(4)
C36A C45A H45C 108.6
C36A C45A H45D 108.6
H45C C45A H45D 107.6
O4 C46 H46A 111.0
O4 C46 H46B 111.0
O4 C46 C47 103.9(2)
H46A C46 H46B 109.0
C47 C46 H46A 111.0
C47 C46 H46B 111.0
C46 C47 H47A 111.3
C46 C47 H47B 111.3
H47A C47 H47B 109.2
C48 C47 C46 102.3(3)
C48 C47 H47A 111.3
C48 C47 H47B 111.3
C47 C48 H48A 111.2
C47 C48 H48B 111.2
C47 C48 C49 103.0(2)
H48A C48 H48B 109.1
C49 C48 H48A 111.2
C49 C48 H48B 111.2
O4 C49 C48 105.2(2)
O4 C49 H49A 110.7
O4 C49 H49B 110.7
C48 C49 H49A 110.7
C48 C49 H49B 110.7
H49A C49 H49B 108.8

loop_
_geom_bond_atom_site_label_1
_geom_bond_atom_site_label_2
_geom_bond_distance
Ti1 O1 1.967(3)
Ti1 O1A 1.827(4)
Ti1 O2 1.914(3)
Ti1 O2A 1.869(5)
Ti1 O3 1.819(3)
Ti1 O3A 1.991(5)
Ti1 O4 2.1392(18)
Ti1 N1 2.188(2)
O1 C1 1.358(5)
O1A C1A 1.359(7)
O2 C16 1.357(6)
O2A C16A 1.352(9)
O3 C31 1.362(5)
O3A C31A 1.373(8)
O4 C46 1.462(3)
O4 C49 1.450(3)
N1 C15 1.541(4)
N1 C15A 1.497(6)
N1 C30 1.450(4)
N1 C30A 1.439(6)
N1 C45 1.462(5)
N1 C45A 1.594(6)
C1 C2 1.399(8)
C1 C6 1.413(5)
C1A C2A 1.434(11)
C1A C6A 1.409(9)
C2 C3 1.387(8)
C2 C7 1.531(7)
C2A C3 1.428(11)
C2A C7 1.567(11)
C3 H3A 0.9300
C3 H3B 0.9300
C3 C4 1.404(7)
C3 C4A 1.422(11)
C4 C5 1.386(8)
C4 C11 1.531(7)
C4A C5A 1.404(11)
C4A C11 1.561(10)
C5 H5 0.9300
C5 C6 1.392(5)
C5A H5A 0.9300
C5A C6A 1.391(8)
C6 C15 1.509(5)
C6A C15A 1.493(9)
C7 C8 1.538(4)
C7 C9 1.529(3)
C7 C10 1.536(3)
C8 H8A 0.9600
C8 H8B 0.9600
C8 H8C 0.9600
C9 H9A 0.9600
C9 H9B 0.9600
C9 H9C 0.9600
C10 H10A 0.9600
C10 H10B 0.9600
C10 H10C 0.9600
C11 C12 1.524(4)
C11 C12A 1.618(12)
C11 C13 1.558(5)
C11 C13A 1.470(11)
C11 C14 1.512(5)
C11 C14A 1.538(12)
C12 H12A 0.9600
C12 H12B 0.9600
C12 H12C 0.9600
C12A H12D 0.9600
C12A H12E 0.9600
C12A H12F 0.9600
C13 H13A 0.9600
C13 H13B 0.9600
C13 H13C 0.9600
C13A H13D 0.9600
C13A H13E 0.9600
C13A H13F 0.9600
C14 H14A 0.9600
C14 H14B 0.9600
C14 H14C 0.9600
C14A H14D 0.9600
C14A H14E 0.9600
C14A H14F 0.9600
C15 H15A 0.9700
C15 H15B 0.9700
C15A H15C 0.9700
C15A H15D 0.9700
C16 C17 1.423(6)
C16 C21 1.402(6)
C16A C17 1.446(8)
C16A C21A 1.403(10)
C17 C18 1.394(3)
C17 C22 1.537(3)
C18 H18 0.9300
C18 H18A 0.9300
C18 C19 1.391(10)
C18 C19A 1.399(11)
C19 C20 1.390(19)
C19 C26 1.530(9)
C19A C20A 1.40(3)
C19A C26 1.537(11)
C20 H20 0.9300
C20 C21 1.400(6)
C20A H20A 0.9300
C20A C21A 1.393(9)
C21 C30 1.499(5)
C21A C30A 1.494(8)
C22 C23 1.526(3)
C22 C24 1.538(4)
C22 C25 1.538(4)
C23 H23A 0.9600
C23 H23B 0.9600
C23 H23C 0.9600
C24 H24A 0.9600
C24 H24B 0.9600
C24 H24C 0.9600
C25 H25A 0.9600
C25 H25B 0.9600
C25 H25C 0.9600
C26 C27 1.515(4)
C26 C28 1.555(5)
C26 C29 1.525(4)
C27 H27A 0.9600
C27 H27B 0.9600
C27 H27C 0.9600
C28 H28A 0.9600
C28 H28B 0.9600
C28 H28C 0.9600
C29 H29A 0.9600
C29 H29B 0.9600
C29 H29C 0.9600
C30 H30A 0.9700
C30 H30B 0.9700
C30A H30C 0.9700
C30A H30D 0.9700
C31 C32 1.465(5)
C31 C36 1.417(6)
C31A C32 1.376(7)
C31A C36A 1.406(8)
C32 C33 1.399(4)
C32 C37 1.541(4)
C33 H33 0.9300
C33 H33A 0.9300
C33 C34 1.405(7)
C33 C34A 1.384(11)
C34 C35 1.402(8)
C34 C41 1.548(7)
C34A C35A 1.396(12)
C34A C41 1.535(11)
C35 H35 0.9300
C35 C36 1.385(6)
C35A H35A 0.9300
C35A C36A 1.383(9)
C36 C45 1.512(6)
C36A C45A 1.510(8)
C37 C38 1.534(4)
C37 C39 1.535(4)
C37 C40 1.530(4)
C38 H38A 0.9600
C38 H38B 0.9600
C38 H38C 0.9600
C39 H39A 0.9600
C39 H39B 0.9600
C39 H39C 0.9600
C40 H40A 0.9600
C40 H40B 0.9600
C40 H40C 0.9600
C41 C42 1.520(5)
C41 C43 1.518(5)
C41 C44 1.522(4)
C42 H42A 0.9600
C42 H42B 0.9600
C42 H42C 0.9600
C43 H43A 0.9600
C43 H43B 0.9600
C43 H43C 0.9600
C44 H44A 0.9600
C44 H44B 0.9600
C44 H44C 0.9600
C45 H45A 0.9700
C45 H45B 0.9700
C45A H45C 0.9700
C45A H45D 0.9700
C46 H46A 0.9700
C46 H46B 0.9700
C46 C47 1.503(4)
C47 H47A 0.9700
C47 H47B 0.9700
C47 C48 1.494(5)
C48 H48A 0.9700
C48 H48B 0.9700
C48 C49 1.524(4)
C49 H49A 0.9700
C49 H49B 0.9700

loop_
_exptl_oxdiff_crystal_face_indexfrac_h
_exptl_oxdiff_crystal_face_indexfrac_k
_exptl_oxdiff_crystal_face_indexfrac_l
_exptl_oxdiff_crystal_face_x
_exptl_oxdiff_crystal_face_y
_exptl_oxdiff_crystal_face_z
0.0021 4.9959 1.0055 -0.0740 -0.6707 0.2231
-0.0021 -4.9959 -1.0055 0.0740 0.6707 -0.2231
4.9979 -2.9997 -3.0024 0.0326 0.5663 0.5960
-4.9975 3.9990 3.0035 -0.0621 -0.6963 -0.5516
-5.0006 -3.9943 0.9946 0.0271 0.3850 -0.9091
0.0003 0.0006 -1.0000 -0.0731 0.0207 -0.0010
-0.0003 -0.0006 1.0000 0.0731 -0.0207 0.0010
-0.0036 -4.0001 4.9956 0.4833 0.4167 -0.1725
0.0036 4.0001 -4.9956 -0.4833 -0.4167 0.1725
